data_4126561
loop_
_publ_author_name
'Hosokawa, Tomoka'
'Takahashi, Yusuke'
'Matsushima, Tomoya'
'Watanabe, Soichiro'
'Kikkawa, Shoko'
'Azumaya, Isao'
'Tsurusaki, Akihiro'
'Kamikawa, Ken'

_publ_section_title
;
 Synthesis, Structures, and Properties of Hexapole Helicenes: Assembling
 Six [5]Helicene Substructures into Highly Twisted Aromatic Systems.
;
_journal_name_full 'Journal of the American Chemical Society'
_journal_paper_doi 10.1021/jacs.7b07113
_journal_year 2017
_chemical_formula_moiety 'C66 H36'
_chemical_formula_sum 'C66 H36'
_chemical_formula_weight 829.01
_space_group_crystal_system triclinic
_space_group_IT_number 2
_space_group_name_Hall '-P 1'
_space_group_name_H-M_alt 'P -1'
_symmetry_space_group_name_Hall '-P 1'
_symmetry_space_group_name_H-M 'P -1'
_atom_sites_solution_hydrogens geom
_atom_sites_solution_primary direct
_atom_sites_solution_secondary difmap
_audit_creation_date 2017-06-13
_audit_creation_method 'by CrystalStructure 4.1'
_cell_angle_alpha 104.171(4)
_cell_angle_beta 105.935(3)
_cell_angle_gamma 110.081(6)
_cell_formula_units_Z 2
_cell_length_a 13.472(6)
_cell_length_b 14.483(6)
_cell_length_c 15.234(6)
_cell_measurement_reflns_used 7193
_cell_measurement_temperature 123
_cell_measurement_theta_max 27.48
_cell_measurement_theta_min 3.00
_cell_volume 2488.0(18)
_computing_cell_refinement CrystalClear
_computing_data_collection 'CrystalClear (Rigaku Inc., 2008)'
_computing_data_reduction CrystalClear
_computing_molecular_graphics 'CrystalStructure 4.1'
_computing_publication_material 'CrystalStructure 4.1 (Rigaku, 2014)'
_computing_structure_refinement 'SHELXL2013 (Sheldrick, 2008)'
_computing_structure_solution 'SIR2011 (Burla, et al., 2012)'
_diffrn_ambient_temperature 123
_diffrn_detector_area_resol_mean 7.111
_diffrn_measured_fraction_theta_full 0.981
_diffrn_measured_fraction_theta_max 0.962
_diffrn_measurement_device_type 'Rigaku Saturn724'
_diffrn_measurement_method \w
_diffrn_radiation_type 'Mo K\a'
_diffrn_radiation_wavelength 0.71075
_diffrn_reflns_av_R_equivalents 0.0364
_diffrn_reflns_Laue_measured_fraction_full 0.981
_diffrn_reflns_Laue_measured_fraction_max 0.962
_diffrn_reflns_limit_h_max 12
_diffrn_reflns_limit_h_min -17
_diffrn_reflns_limit_k_max 18
_diffrn_reflns_limit_k_min -18
_diffrn_reflns_limit_l_max 19
_diffrn_reflns_limit_l_min -19
_diffrn_reflns_number 20718
_diffrn_reflns_point_group_measured_fraction_full 0.981
_diffrn_reflns_point_group_measured_fraction_max 0.962
_diffrn_reflns_theta_full 25.242
_diffrn_reflns_theta_max 27.483
_diffrn_reflns_theta_min 3.001
_diffrn_standards_number 0
_exptl_absorpt_coefficient_mu 0.063
_exptl_absorpt_correction_T_max 0.998
_exptl_absorpt_correction_T_min 0.891
_exptl_absorpt_correction_type multi-scan
_exptl_absorpt_process_details 'REQAB (Rigaku, 1998)'
_exptl_crystal_colour yellow
_exptl_crystal_density_diffrn 1.107
_exptl_crystal_density_method 'not measured'
_exptl_crystal_description prism
_exptl_crystal_F_000 864.00
_exptl_crystal_size_max 0.190
_exptl_crystal_size_mid 0.030
_exptl_crystal_size_min 0.030
_refine_diff_density_max 0.30
_refine_diff_density_min -0.29
_refine_ls_extinction_method none
_refine_ls_goodness_of_fit_ref 1.061
_refine_ls_hydrogen_treatment refxyz
_refine_ls_number_parameters 739
_refine_ls_number_reflns 11001
_refine_ls_number_restraints 0
_refine_ls_R_factor_all 0.1069
_refine_ls_R_factor_gt 0.0675
_refine_ls_shift/su_max 0.000
_refine_ls_structure_factor_coef Fsqd
_refine_ls_weighting_details 'w = 1/[\s^2^(Fo^2^)+(0.0986P)^2^+0.0000P] where P=(Fo^2^+2Fc^2^)/3'
_refine_ls_weighting_scheme calc
_refine_ls_wR_factor_gt 0.1716
_refine_ls_wR_factor_ref 0.1993
_reflns_number_gt 6820
_reflns_number_total 11001
_reflns_threshold_expression F^2^>2.0\s(F^2^)
_cod_data_source_file ja7b07113_si_002.cif
_cod_data_source_block HH-1
_cod_original_cell_volume 2487.9(18)
_cod_database_code 4126561
_shelxl_res_file
;

    shelxl.res created by SHELXL-2014/7

TITL 20170306-AT07
CELL  0.71075 13.47190 14.48270 15.23380 104.17110 105.93480 110.08110
ZERR  2 0.00590 0.00600 0.00640 0.00410 0.00320 0.00560
LATT 1
SFAC C H
UNIT 132 72
L.S. 5
FMAP 2
PLAN -25
WPDB -2
HTAB
BOND $H
CONF
LIST 4
TEMP -149.8
ACTA
SIZE 0.190 0.030 0.030
ABIN
WGHT    0.098600
FVAR       0.60003
C1    1    0.792278    0.411803    0.978319    11.00000    0.02321    0.02324 =
         0.02367    0.00967    0.01135    0.00986
C2    1    0.760605    0.483930    0.944975    11.00000    0.02328    0.02296 =
         0.02612    0.01163    0.01137    0.01079
C3    1    0.744492    0.562828    1.012151    11.00000    0.02359    0.02404 =
         0.02867    0.01339    0.01212    0.01175
C4    1    0.711088    0.537537    1.085950    11.00000    0.02352    0.02487 =
         0.02882    0.01048    0.01330    0.01117
C5    1    0.716263    0.446013    1.103581    11.00000    0.02464    0.02900 =
         0.02554    0.01271    0.01299    0.01458
C6    1    0.784160    0.404667    1.069603    11.00000    0.02242    0.02330 =
         0.02681    0.01300    0.01027    0.00875
C7    1    0.820685    0.340828    0.915590    11.00000    0.02337    0.02285 =
         0.02548    0.00931    0.01399    0.01206
C8    1    0.831074    0.251282    0.932996    11.00000    0.02886    0.02485 =
         0.02906    0.01252    0.01380    0.01414
C9    1    0.872939    0.194564    0.882254    11.00000    0.03343    0.02582 =
         0.03020    0.01108    0.01176    0.01609
C10   1    0.920448    0.230616    0.817650    11.00000    0.02853    0.03004 =
         0.02627    0.01047    0.01156    0.01644
C11   1    0.987178    0.188507    0.779351    11.00000    0.03610    0.03583 =
         0.03070    0.01004    0.01435    0.02197
C12   1    1.038864    0.229107    0.722811    11.00000    0.03736    0.04058 =
         0.02947    0.00902    0.01511    0.02408
C13   1    1.026057    0.315151    0.702768    11.00000    0.03036    0.04335 =
         0.02576    0.01143    0.01531    0.01623
C14   1    0.958249    0.355196    0.735251    11.00000    0.02665    0.03293 =
         0.02445    0.00991    0.01179    0.01374
C15   1    0.900703    0.312099    0.791306    11.00000    0.02849    0.02579 =
         0.02399    0.00888    0.01131    0.01384
C16   1    0.831397    0.354957    0.830041    11.00000    0.02655    0.02366 =
         0.02504    0.01003    0.01397    0.01175
C17   1    0.768408    0.405673    0.783874    11.00000    0.02528    0.02484 =
         0.02696    0.01270    0.01337    0.01031
C18   1    0.722691    0.379276    0.677805    11.00000    0.02411    0.03100 =
         0.02378    0.01332    0.01184    0.01151
C19   1    0.721378    0.292835    0.608316    11.00000    0.02559    0.03768 =
         0.03013    0.01246    0.01222    0.01232
C20   1    0.676555    0.271570    0.509155    11.00000    0.03565    0.04436 =
         0.02629    0.00742    0.01380    0.01599
C21   1    0.630004    0.333242    0.472735    11.00000    0.03519    0.05997 =
         0.02813    0.01799    0.01182    0.01913
C22   1    0.622489    0.412852    0.536719    11.00000    0.03326    0.05042 =
         0.02861    0.01979    0.01309    0.01743
C23   1    0.664098    0.434556    0.639328    11.00000    0.02959    0.03298 =
         0.02678    0.01505    0.01296    0.01454
C24   1    0.637429    0.503687    0.702452    11.00000    0.03002    0.03641 =
         0.03470    0.02128    0.01502    0.01570
C25   1    0.664707    0.514376    0.797969    11.00000    0.02732    0.02915 =
         0.03055    0.01390    0.01554    0.01312
C26   1    0.734200    0.469426    0.842302    11.00000    0.02399    0.02471 =
         0.02485    0.01366    0.01300    0.00932
C27   1    0.770471    0.668635    1.011906    11.00000    0.02364    0.02409 =
         0.02789    0.01218    0.01157    0.01314
C28   1    0.836030    0.708534    0.959220    11.00000    0.02487    0.02835 =
         0.03011    0.01230    0.01339    0.01141
C29   1    0.859521    0.805509    0.955014    11.00000    0.02143    0.03023 =
         0.03885    0.01738    0.01200    0.01020
C30   1    0.833165    0.877739    1.015039    11.00000    0.02214    0.02926 =
         0.04354    0.01679    0.01120    0.01353
C31   1    0.869672    0.983110    1.019332    11.00000    0.02952    0.02996 =
         0.05830    0.02202    0.01817    0.01413
C32   1    0.866131    1.058855    1.091503    11.00000    0.03370    0.02886 =
         0.08085    0.02343    0.03009    0.01689
C33   1    0.826888    1.030831    1.162226    11.00000    0.03350    0.02477 =
         0.07635    0.01208    0.02684    0.01396
C34   1    0.784550    0.927638    1.155167    11.00000    0.02657    0.02503 =
         0.05345    0.00887    0.01840    0.01269
C35   1    0.780122    0.846085    1.078073    11.00000    0.02124    0.02508 =
         0.04170    0.01276    0.01174    0.01266
C36   1    0.735478    0.734654    1.067320    11.00000    0.02342    0.02420 =
         0.03251    0.01064    0.01200    0.01189
C37   1    0.672386    0.694419    1.123740    11.00000    0.02711    0.02710 =
         0.03857    0.01216    0.01860    0.01341
C38   1    0.601921    0.737425    1.158952    11.00000    0.03074    0.02355 =
         0.04619    0.00547    0.02264    0.01143
C39   1    0.544728    0.787106    1.109289    11.00000    0.02660    0.02603 =
         0.06116    0.00424    0.01783    0.01181
C40   1    0.474594    0.822630    1.143188    11.00000    0.02641    0.02774 =
         0.08361    0.00309    0.02191    0.00735
C41   1    0.459963    0.812813    1.228157    11.00000    0.04056    0.02759 =
         0.10165    0.00648    0.04567    0.01442
C42   1    0.511517    0.762743    1.276130    11.00000    0.05343    0.02707 =
         0.08510    0.00900    0.05410    0.00851
C43   1    0.580685    0.721018    1.241324    11.00000    0.03909    0.01902 =
         0.05589    0.00336    0.03278    0.00660
C44   1    0.626372    0.659348    1.283677    11.00000    0.04761    0.03113 =
         0.04741    0.01017    0.03512    0.01166
C45   1    0.669705    0.602051    1.236549    11.00000    0.03672    0.02939 =
         0.04021    0.01272    0.02400    0.01300
C46   1    0.682714    0.609274    1.147935    11.00000    0.02843    0.02714 =
         0.03438    0.01294    0.01764    0.01341
C47   1    0.650464    0.385819    1.148851    11.00000    0.02884    0.02428 =
         0.02767    0.01064    0.01574    0.01193
C48   1    0.536737    0.373942    1.132422    11.00000    0.02654    0.03233 =
         0.02936    0.01535    0.01565    0.01654
C49   1    0.465310    0.302869    1.157095    11.00000    0.02452    0.02525 =
         0.02934    0.00990    0.01215    0.01090
C50   1    0.499787    0.233800    1.195762    11.00000    0.02696    0.02598 =
         0.02498    0.00875    0.01202    0.00959
C51   1    0.421473    0.152795    1.212553    11.00000    0.02891    0.02780 =
         0.03380    0.01325    0.01185    0.00757
C52   1    0.451153    0.081519    1.242817    11.00000    0.03694    0.02818 =
         0.03853    0.01589    0.01618    0.00727
C53   1    0.561734    0.087363    1.256403    11.00000    0.03828    0.02791 =
         0.03768    0.01695    0.01604    0.01349
C54   1    0.638962    0.165475    1.241288    11.00000    0.02992    0.03029 =
         0.02900    0.01186    0.01282    0.01339
C55   1    0.612667    0.243177    1.212991    11.00000    0.03128    0.02339 =
         0.02267    0.01013    0.01370    0.01204
C56   1    0.690850    0.324164    1.193195    11.00000    0.02420    0.02477 =
         0.02565    0.00910    0.01226    0.01088
C57   1    0.809310    0.342690    1.208324    11.00000    0.02567    0.02302 =
         0.02436    0.00980    0.01177    0.01211
C58   1    0.890314    0.346224    1.295484    11.00000    0.02541    0.02860 =
         0.02580    0.01439    0.01061    0.01103
C59   1    0.868810    0.349478    1.381561    11.00000    0.03011    0.04043 =
         0.03256    0.02058    0.01637    0.01496
C60   1    0.949578    0.358543    1.465092    11.00000    0.03652    0.06293 =
         0.02935    0.02305    0.01461    0.01733
C61   1    1.056928    0.363339    1.466009    11.00000    0.03903    0.08657 =
         0.04216    0.04079    0.01673    0.02801
C62   1    1.081306    0.363349    1.384569    11.00000    0.03058    0.06616 =
         0.03649    0.03080    0.01666    0.02351
C63   1    1.000609    0.356889    1.299067    11.00000    0.02625    0.03208 =
         0.03108    0.01705    0.01182    0.01486
C64   1    1.031092    0.371134    1.219152    11.00000    0.02328    0.03081 =
         0.03218    0.01521    0.01456    0.01303
C65   1    0.959765    0.380310    1.142768    11.00000    0.02322    0.02634 =
         0.02458    0.01090    0.01200    0.00996
C66   1    0.847527    0.368186    1.136533    11.00000    0.02507    0.02591 =
         0.02808    0.01328    0.01176    0.01262
H67   2    0.805262    0.228352    0.978193    11.00000    0.01878
H68   2    0.871897    0.124280    0.889870    11.00000    0.04362
H69   2    0.998864    0.129425    0.794062    11.00000    0.05868
H70   2    1.083988    0.193700    0.696230    11.00000    0.03537
H71   2    1.069255    0.350435    0.668175    11.00000    0.03517
H72   2    0.949432    0.415222    0.716272    11.00000    0.03302
H73   2    0.751762    0.242964    0.634447    11.00000    0.02945
H74   2    0.673635    0.211229    0.463862    11.00000    0.04102
H75   2    0.596049    0.317201    0.398629    11.00000    0.03987
H76   2    0.585704    0.454570    0.512808    11.00000    0.05333
H77   2    0.596369    0.542885    0.676686    11.00000    0.05263
H78   2    0.639122    0.554653    0.840973    11.00000    0.04555
H79   2    0.869727    0.666001    0.929244    11.00000    0.03398
H80   2    0.902181    0.832850    0.915659    11.00000    0.02747
H81   2    0.896004    0.999542    0.971657    11.00000    0.05400
H82   2    0.888772    1.126115    1.087938    11.00000    0.05523
H83   2    0.834596    1.089279    1.219196    11.00000    0.04604
H84   2    0.757013    0.909551    1.208743    11.00000    0.03486
H85   2    0.548241    0.793484    1.043218    11.00000    0.04320
H86   2    0.434846    0.857303    1.098005    11.00000    0.07610
H87   2    0.414791    0.844247    1.260115    11.00000    0.06720
H88   2    0.502652    0.748183    1.332017    11.00000    0.05940
H89   2    0.624530    0.651771    1.346620    11.00000    0.03998
H90   2    0.698833    0.562446    1.260505    11.00000    0.03189
H91   2    0.511086    0.415112    1.100124    11.00000    0.02891
H92   2    0.383202    0.296472    1.147354    11.00000    0.03549
H93   2    0.340384    0.152440    1.200115    11.00000    0.03293
H94   2    0.397073    0.025045    1.251545    11.00000    0.03411
H95   2    0.587956    0.032853    1.279701    11.00000    0.05296
H96   2    0.712788    0.166803    1.247435    11.00000    0.03859
H97   2    0.791339    0.348732    1.379981    11.00000    0.02236
H98   2    0.933644    0.366784    1.525673    11.00000    0.04423
H99   2    1.118668    0.365513    1.529523    11.00000    0.07468
H100  2    1.159454    0.371289    1.388605    11.00000    0.03611
H101  2    1.107136    0.377626    1.225008    11.00000    0.04588
H102  2    0.986872    0.400762    1.091528    11.00000    0.02679
HKLF 4
 
REM  20170306-AT07
REM R1 =  0.0675 for    6820 Fo > 4sig(Fo)  and  0.1069 for all   11001 data
REM    739 parameters refined using      0 restraints
 
END  
     
WGHT      0.0986      0.0000 

REM No hydrogen bonds found for HTAB generation

REM Highest difference peak  0.303,  deepest hole -0.290,  1-sigma level  0.057
Q1    1   0.7982  0.2427  1.1331  11.00000  0.05    0.30
Q2    1   0.5150  0.8247  1.2768  11.00000  0.05    0.26
Q3    1   0.4838  0.8174  1.1966  11.00000  0.05    0.26
Q4    1   0.6990  0.7090  1.0903  11.00000  0.05    0.25
Q5    1   0.6014  0.7367  1.2052  11.00000  0.05    0.25
Q6    1   0.7447  0.6020  0.9961  11.00000  0.05    0.25
Q7    1   0.8977  0.2195  0.8527  11.00000  0.05    0.25
Q8    1   0.8963  0.2651  0.7988  11.00000  0.05    0.25
Q9    1   0.7610  0.4655  0.3088  11.00000  0.05    0.24
Q10   1   0.8538  1.0476  1.1430  11.00000  0.05    0.23
Q11   1   1.0055  0.2998  1.1560  11.00000  0.05    0.21
Q12   1   0.8369  0.3027  0.9331  11.00000  0.05    0.21
Q13   1   0.8477  0.5573  0.9109  11.00000  0.05    0.21
Q14   1   0.5381  0.3565  0.5920  11.00000  0.05    0.20
Q15   1   0.5176  0.4162  1.2334  11.00000  0.05    0.20
Q16   1   0.7404  0.4271  0.9506  11.00000  0.05    0.20
Q17   1   0.8386  0.5172  0.8092  11.00000  0.05    0.20
Q18   1   0.7533  0.7360  0.9193  11.00000  0.05    0.20
Q19   1   0.5580  0.9142  1.2895  11.00000  0.05    0.20
Q20   1   1.0771  0.4240  1.4380  11.00000  0.05    0.19
Q21   1   1.0647  0.2348  0.6589  11.00000  0.05    0.19
Q22   1   1.0982  0.5026  1.4312  11.00000  0.05    0.19
Q23   1   0.3993  0.8985  1.2150  11.00000  0.05    0.19
Q24   1   0.9191  0.3105  0.6277  11.00000  0.05    0.19
Q25   1   0.6522  0.6069  0.8530  11.00000  0.05    0.19
;
_platon_squeeze_void_probe_radius 1.20

loop_
_symmetry_equiv_pos_site_id
_space_group_symop_operation_xyz
1 +X,+Y,+Z
2 -X,-Y,-Z

loop_
_atom_site_label
_atom_site_type_symbol
_atom_site_fract_x
_atom_site_fract_y
_atom_site_fract_z
_atom_site_U_iso_or_equiv
_atom_site_adp_type
_atom_site_occupancy
_atom_site_site_symmetry_multiplicity
_atom_site_calc_flag
C1 C 0.79228(19) 0.41180(17) -0.02168(16) 0.0228(5) Uani 1 2 d
C2 C 0.76061(19) 0.48393(17) -0.05503(17) 0.0230(5) Uani 1 2 d
C3 C 0.74449(19) 0.56283(17) 0.01215(17) 0.0239(5) Uani 1 2 d
C4 C 0.7111(2) 0.53754(18) 0.08595(17) 0.0248(5) Uani 1 2 d
C5 C 0.7163(2) 0.44601(18) 0.10358(17) 0.0243(5) Uani 1 2 d
C6 C 0.78416(19) 0.40467(17) 0.06960(17) 0.0237(5) Uani 1 2 d
C7 C 0.82069(19) 0.34083(17) -0.08441(16) 0.0222(5) Uani 1 2 d
C8 C 0.8311(2) 0.25128(18) -0.06700(18) 0.0258(5) Uani 1 2 d
C9 C 0.8729(2) 0.19456(19) -0.11775(18) 0.0290(5) Uani 1 2 d
C10 C 0.9204(2) 0.23062(18) -0.18235(17) 0.0270(5) Uani 1 2 d
C11 C 0.9872(2) 0.1885(2) -0.22065(19) 0.0326(6) Uani 1 2 d
C12 C 1.0389(2) 0.2291(2) -0.27719(19) 0.0341(6) Uani 1 2 d
C13 C 1.0261(2) 0.3151(2) -0.29723(18) 0.0325(6) Uani 1 2 d
C14 C 0.9583(2) 0.3552(2) -0.26475(17) 0.0276(5) Uani 1 2 d
C15 C 0.9007(2) 0.31210(18) -0.20869(17) 0.0254(5) Uani 1 2 d
C16 C 0.8314(2) 0.35496(17) -0.16996(17) 0.0238(5) Uani 1 2 d
C17 C 0.7684(2) 0.40567(18) -0.21613(17) 0.0246(5) Uani 1 2 d
C18 C 0.7227(2) 0.37928(18) -0.32220(16) 0.0253(5) Uani 1 2 d
C19 C 0.7214(2) 0.2928(2) -0.39168(18) 0.0314(5) Uani 1 2 d
C20 C 0.6765(2) 0.2716(2) -0.49084(19) 0.0368(6) Uani 1 2 d
C21 C 0.6300(3) 0.3332(2) -0.5273(2) 0.0415(7) Uani 1 2 d
C22 C 0.6225(2) 0.4128(2) -0.46328(19) 0.0365(6) Uani 1 2 d
C23 C 0.6641(2) 0.43456(19) -0.36067(17) 0.0283(5) Uani 1 2 d
C24 C 0.6374(2) 0.5037(2) -0.29755(19) 0.0312(5) Uani 1 2 d
C25 C 0.6647(2) 0.51438(19) -0.20203(18) 0.0272(5) Uani 1 2 d
C26 C 0.7342(2) 0.46943(17) -0.15770(16) 0.0232(5) Uani 1 2 d
C27 C 0.7705(2) 0.66863(17) 0.01191(17) 0.0236(5) Uani 1 2 d
C28 C 0.8360(2) 0.70853(19) -0.04078(18) 0.0270(5) Uani 1 2 d
C29 C 0.8595(2) 0.80551(19) -0.04499(19) 0.0296(5) Uani 1 2 d
C30 C 0.8332(2) 0.87774(19) 0.01504(19) 0.0307(5) Uani 1 2 d
C31 C 0.8697(2) 0.9831(2) 0.0193(2) 0.0376(6) Uani 1 2 d
C32 C 0.8661(2) 1.0589(2) 0.0915(3) 0.0445(7) Uani 1 2 d
C33 C 0.8269(2) 1.0308(2) 0.1622(3) 0.0447(7) Uani 1 2 d
C34 C 0.7845(2) 0.92764(19) 0.1552(2) 0.0352(6) Uani 1 2 d
C35 C 0.7801(2) 0.84609(18) 0.07807(19) 0.0287(5) Uani 1 2 d
C36 C 0.7355(2) 0.73465(18) 0.06732(18) 0.0260(5) Uani 1 2 d
C37 C 0.6724(2) 0.69442(19) 0.12374(19) 0.0292(5) Uani 1 2 d
C38 C 0.6019(2) 0.73742(19) 0.1589(2) 0.0335(6) Uani 1 2 d
C39 C 0.5447(2) 0.7871(2) 0.1093(2) 0.0403(7) Uani 1 2 d
C40 C 0.4746(3) 0.8226(2) 0.1432(3) 0.0510(9) Uani 1 2 d
C41 C 0.4600(3) 0.8128(2) 0.2282(3) 0.0563(10) Uani 1 2 d
C42 C 0.5115(3) 0.7627(2) 0.2761(3) 0.0542(10) Uani 1 2 d
C43 C 0.5807(2) 0.72102(19) 0.2413(2) 0.0388(7) Uani 1 2 d
C44 C 0.6264(3) 0.6593(2) 0.2837(2) 0.0408(7) Uani 1 2 d
C45 C 0.6697(2) 0.6020(2) 0.2366(2) 0.0339(6) Uani 1 2 d
C46 C 0.6827(2) 0.60927(18) 0.14793(18) 0.0281(5) Uani 1 2 d
C47 C 0.6505(2) 0.38582(18) 0.14885(17) 0.0256(5) Uani 1 2 d
C48 C 0.5367(2) 0.37394(19) 0.13242(17) 0.0264(5) Uani 1 2 d
C49 C 0.4653(2) 0.30287(18) 0.15709(17) 0.0261(5) Uani 1 2 d
C50 C 0.4998(2) 0.23380(18) 0.19576(17) 0.0263(5) Uani 1 2 d
C51 C 0.4215(2) 0.15280(19) 0.21255(19) 0.0314(5) Uani 1 2 d
C52 C 0.4512(2) 0.0815(2) 0.2428(2) 0.0357(6) Uani 1 2 d
C53 C 0.5617(2) 0.0874(2) 0.25640(19) 0.0337(6) Uani 1 2 d
C54 C 0.6390(2) 0.16548(19) 0.24129(18) 0.0293(5) Uani 1 2 d
C55 C 0.6127(2) 0.24318(17) 0.21299(16) 0.0247(5) Uani 1 2 d
C56 C 0.6908(2) 0.32416(18) 0.19319(17) 0.0243(5) Uani 1 2 d
C57 C 0.8093(2) 0.34269(17) 0.20832(17) 0.0233(5) Uani 1 2 d
C58 C 0.8903(2) 0.34622(18) 0.29548(17) 0.0259(5) Uani 1 2 d
C59 C 0.8688(2) 0.3495(2) 0.38156(19) 0.0321(6) Uani 1 2 d
C60 C 0.9496(3) 0.3585(2) 0.4651(2) 0.0427(7) Uani 1 2 d
C61 C 1.0569(3) 0.3633(3) 0.4660(2) 0.0521(8) Uani 1 2 d
C62 C 1.0813(2) 0.3634(2) 0.3846(2) 0.0405(7) Uani 1 2 d
C63 C 1.0006(2) 0.35689(19) 0.29907(18) 0.0280(5) Uani 1 2 d
C64 C 1.0311(2) 0.37113(19) 0.21915(18) 0.0268(5) Uani 1 2 d
C65 C 0.9598(2) 0.38031(18) 0.14277(17) 0.0241(5) Uani 1 2 d
C66 C 0.8475(2) 0.36819(18) 0.13653(17) 0.0250(5) Uani 1 2 d
H67 H 0.805(2) 0.2284(17) -0.0218(17) 0.019(6) Uiso 1 2 d
H68 H 0.872(2) 0.124(2) -0.110(2) 0.044(8) Uiso 1 2 d
H69 H 0.999(3) 0.129(3) -0.206(2) 0.059(9) Uiso 1 2 d
H70 H 1.084(2) 0.194(2) -0.3038(19) 0.035(7) Uiso 1 2 d
H71 H 1.069(2) 0.350(2) -0.3318(19) 0.035(7) Uiso 1 2 d
H72 H 0.949(2) 0.415(2) -0.2837(19) 0.033(7) Uiso 1 2 d
H73 H 0.752(2) 0.2430(19) -0.3656(18) 0.029(7) Uiso 1 2 d
H74 H 0.674(2) 0.211(2) -0.536(2) 0.041(8) Uiso 1 2 d
H75 H 0.596(2) 0.317(2) -0.601(2) 0.040(7) Uiso 1 2 d
H76 H 0.586(3) 0.455(2) -0.487(2) 0.053(9) Uiso 1 2 d
H77 H 0.596(3) 0.543(2) -0.323(2) 0.053(9) Uiso 1 2 d
H78 H 0.639(3) 0.555(2) -0.159(2) 0.046(8) Uiso 1 2 d
H79 H 0.870(2) 0.666(2) -0.0708(19) 0.034(7) Uiso 1 2 d
H80 H 0.902(2) 0.8328(19) -0.0843(18) 0.027(6) Uiso 1 2 d
H81 H 0.896(3) 1.000(2) -0.028(2) 0.054(9) Uiso 1 2 d
H82 H 0.889(3) 1.126(3) 0.088(2) 0.055(9) Uiso 1 2 d
H83 H 0.835(3) 1.089(2) 0.219(2) 0.046(8) Uiso 1 2 d
H84 H 0.757(2) 0.910(2) 0.2087(19) 0.035(7) Uiso 1 2 d
H85 H 0.548(2) 0.793(2) 0.043(2) 0.043(8) Uiso 1 2 d
H86 H 0.435(3) 0.857(3) 0.098(3) 0.076(11) Uiso 1 2 d
H87 H 0.415(3) 0.844(3) 0.260(2) 0.067(10) Uiso 1 2 d
H88 H 0.503(3) 0.748(3) 0.332(2) 0.059(10) Uiso 1 2 d
H89 H 0.625(2) 0.652(2) 0.347(2) 0.040(8) Uiso 1 2 d
H90 H 0.699(2) 0.562(2) 0.2605(19) 0.032(7) Uiso 1 2 d
H91 H 0.511(2) 0.4151(19) 0.1001(18) 0.029(6) Uiso 1 2 d
H92 H 0.383(2) 0.296(2) 0.1474(19) 0.035(7) Uiso 1 2 d
H93 H 0.340(2) 0.1524(19) 0.2001(18) 0.033(7) Uiso 1 2 d
H94 H 0.397(2) 0.025(2) 0.2515(19) 0.034(7) Uiso 1 2 d
H95 H 0.588(3) 0.033(2) 0.280(2) 0.053(8) Uiso 1 2 d
H96 H 0.713(3) 0.167(2) 0.247(2) 0.039(7) Uiso 1 2 d
H97 H 0.791(2) 0.3487(18) 0.3800(17) 0.022(6) Uiso 1 2 d
H98 H 0.934(2) 0.367(2) 0.526(2) 0.044(8) Uiso 1 2 d
H99 H 1.119(3) 0.366(3) 0.530(3) 0.075(11) Uiso 1 2 d
H100 H 1.159(2) 0.371(2) 0.3886(19) 0.036(7) Uiso 1 2 d
H101 H 1.107(3) 0.378(2) 0.225(2) 0.046(8) Uiso 1 2 d
H102 H 0.987(2) 0.4008(19) 0.0915(18) 0.027(6) Uiso 1 2 d

loop_
_atom_site_aniso_label
_atom_site_aniso_U_11
_atom_site_aniso_U_22
_atom_site_aniso_U_33
_atom_site_aniso_U_12
_atom_site_aniso_U_13
_atom_site_aniso_U_23
C1 0.0232(11) 0.0232(11) 0.0237(11) 0.0099(9) 0.0114(10) 0.0097(9)
C2 0.0233(11) 0.0230(11) 0.0261(12) 0.0108(9) 0.0114(10) 0.0116(10)
C3 0.0236(12) 0.0240(11) 0.0287(12) 0.0118(10) 0.0121(10) 0.0134(10)
C4 0.0235(11) 0.0249(12) 0.0288(12) 0.0112(10) 0.0133(10) 0.0105(10)
C5 0.0246(12) 0.0290(12) 0.0255(12) 0.0146(10) 0.0130(10) 0.0127(10)
C6 0.0224(11) 0.0233(11) 0.0268(12) 0.0088(10) 0.0103(10) 0.0130(10)
C7 0.0234(11) 0.0228(11) 0.0255(12) 0.0121(9) 0.0140(10) 0.0093(9)
C8 0.0289(12) 0.0249(12) 0.0291(13) 0.0141(10) 0.0138(11) 0.0125(10)
C9 0.0334(13) 0.0258(12) 0.0302(13) 0.0161(11) 0.0118(11) 0.0111(10)
C10 0.0285(13) 0.0300(13) 0.0263(12) 0.0164(11) 0.0116(11) 0.0105(10)
C11 0.0361(14) 0.0358(14) 0.0307(14) 0.0220(12) 0.0144(12) 0.0100(12)
C12 0.0374(14) 0.0406(15) 0.0295(13) 0.0241(13) 0.0151(12) 0.0090(12)
C13 0.0304(13) 0.0434(15) 0.0258(13) 0.0162(12) 0.0153(11) 0.0114(12)
C14 0.0267(12) 0.0329(13) 0.0245(12) 0.0137(11) 0.0118(10) 0.0099(11)
C15 0.0285(12) 0.0258(12) 0.0240(12) 0.0138(10) 0.0113(10) 0.0089(10)
C16 0.0266(12) 0.0237(11) 0.0250(12) 0.0118(10) 0.0140(10) 0.0100(10)
C17 0.0253(12) 0.0248(12) 0.0270(12) 0.0103(10) 0.0134(10) 0.0127(10)
C18 0.0241(12) 0.0310(12) 0.0238(12) 0.0115(10) 0.0118(10) 0.0133(10)
C19 0.0256(13) 0.0377(14) 0.0301(13) 0.0123(11) 0.0122(11) 0.0125(11)
C20 0.0357(15) 0.0444(16) 0.0263(13) 0.0160(13) 0.0138(12) 0.0074(12)
C21 0.0352(15) 0.0600(19) 0.0281(14) 0.0191(14) 0.0118(12) 0.0180(14)
C22 0.0333(14) 0.0504(17) 0.0286(13) 0.0174(13) 0.0131(12) 0.0198(13)
C23 0.0296(13) 0.0330(13) 0.0268(12) 0.0145(11) 0.0130(11) 0.0150(11)
C24 0.0300(13) 0.0364(14) 0.0347(14) 0.0157(11) 0.0150(11) 0.0213(12)
C25 0.0273(12) 0.0291(12) 0.0306(13) 0.0131(10) 0.0155(11) 0.0139(11)
C26 0.0240(11) 0.0247(11) 0.0249(12) 0.0093(9) 0.0130(10) 0.0137(10)
C27 0.0236(12) 0.0241(11) 0.0279(12) 0.0131(10) 0.0116(10) 0.0122(10)
C28 0.0249(12) 0.0284(12) 0.0301(13) 0.0114(10) 0.0134(11) 0.0123(10)
C29 0.0214(12) 0.0302(13) 0.0389(14) 0.0102(10) 0.0120(11) 0.0174(11)
C30 0.0221(12) 0.0293(13) 0.0435(15) 0.0135(10) 0.0112(11) 0.0168(11)
C31 0.0295(14) 0.0300(14) 0.0583(18) 0.0141(11) 0.0182(14) 0.0220(14)
C32 0.0337(15) 0.0289(14) 0.081(2) 0.0169(12) 0.0301(16) 0.0234(15)
C33 0.0335(15) 0.0248(14) 0.076(2) 0.0140(12) 0.0268(16) 0.0121(14)
C34 0.0266(13) 0.0250(13) 0.0534(17) 0.0127(11) 0.0184(13) 0.0089(12)
C35 0.0212(11) 0.0251(12) 0.0417(14) 0.0127(10) 0.0117(11) 0.0128(11)
C36 0.0234(12) 0.0242(12) 0.0325(13) 0.0119(10) 0.0120(10) 0.0106(10)
C37 0.0271(12) 0.0271(12) 0.0386(14) 0.0134(10) 0.0186(11) 0.0122(11)
C38 0.0307(13) 0.0236(12) 0.0462(16) 0.0114(11) 0.0226(13) 0.0055(11)
C39 0.0266(13) 0.0260(13) 0.061(2) 0.0118(11) 0.0178(14) 0.0042(13)
C40 0.0264(14) 0.0277(15) 0.084(2) 0.0073(12) 0.0219(16) 0.0031(15)
C41 0.0406(17) 0.0276(15) 0.102(3) 0.0144(13) 0.046(2) 0.0065(17)
C42 0.0534(19) 0.0271(14) 0.085(3) 0.0085(14) 0.054(2) 0.0090(16)
C43 0.0391(15) 0.0190(12) 0.0559(18) 0.0066(11) 0.0328(14) 0.0034(12)
C44 0.0476(17) 0.0311(14) 0.0474(17) 0.0117(13) 0.0351(15) 0.0102(13)
C45 0.0367(14) 0.0294(13) 0.0402(15) 0.0130(12) 0.0240(13) 0.0127(12)
C46 0.0284(13) 0.0271(12) 0.0344(13) 0.0134(10) 0.0176(11) 0.0129(11)
C47 0.0288(12) 0.0243(12) 0.0277(12) 0.0119(10) 0.0157(11) 0.0106(10)
C48 0.0265(12) 0.0323(13) 0.0294(13) 0.0165(11) 0.0157(11) 0.0154(11)
C49 0.0245(12) 0.0253(12) 0.0293(12) 0.0109(10) 0.0121(10) 0.0099(10)
C50 0.0270(12) 0.0260(12) 0.0250(12) 0.0096(10) 0.0120(10) 0.0088(10)
C51 0.0289(13) 0.0278(13) 0.0338(14) 0.0076(11) 0.0118(11) 0.0133(11)
C52 0.0369(15) 0.0282(13) 0.0385(15) 0.0073(12) 0.0162(13) 0.0159(12)
C53 0.0383(15) 0.0279(13) 0.0377(14) 0.0135(11) 0.0160(12) 0.0170(11)
C54 0.0299(13) 0.0303(13) 0.0290(13) 0.0134(11) 0.0128(11) 0.0119(11)
C55 0.0313(13) 0.0234(11) 0.0227(11) 0.0120(10) 0.0137(10) 0.0101(9)
C56 0.0242(12) 0.0248(12) 0.0256(12) 0.0109(10) 0.0123(10) 0.0091(10)
C57 0.0257(12) 0.0230(11) 0.0244(11) 0.0121(10) 0.0118(10) 0.0098(9)
C58 0.0254(12) 0.0286(12) 0.0258(12) 0.0110(10) 0.0106(10) 0.0144(10)
C59 0.0301(13) 0.0404(14) 0.0326(14) 0.0150(12) 0.0164(11) 0.0206(12)
C60 0.0365(15) 0.0629(19) 0.0294(14) 0.0173(14) 0.0146(13) 0.0231(14)
C61 0.0390(17) 0.087(2) 0.0422(17) 0.0280(17) 0.0167(14) 0.0408(17)
C62 0.0306(14) 0.0662(19) 0.0365(15) 0.0235(14) 0.0167(13) 0.0308(14)
C63 0.0262(12) 0.0321(13) 0.0311(13) 0.0149(10) 0.0118(11) 0.0170(11)
C64 0.0233(12) 0.0308(13) 0.0322(13) 0.0130(10) 0.0146(11) 0.0152(11)
C65 0.0232(11) 0.0263(12) 0.0246(12) 0.0100(10) 0.0120(10) 0.0109(10)
C66 0.0251(12) 0.0259(12) 0.0281(12) 0.0126(10) 0.0118(10) 0.0133(10)

loop_
_atom_type_symbol
_atom_type_description
_atom_type_scat_dispersion_real
_atom_type_scat_dispersion_imag
_atom_type_scat_source
C C 0.0033 0.0016
;
International Tables for Crystallography
(Vol. C, Tables 4.2.6.8 and 6.1.1.4)
;
H H 0.0000 0.0000
;
International Tables for Crystallography
(Vol. C, Table 6.1.1.4)
;

loop_
_geom_angle_atom_site_label_1
_geom_angle_atom_site_label_2
_geom_angle_atom_site_label_3
_geom_angle
_geom_angle_publ_flag
C2 C1 C6 118.2(3) yes
C2 C1 C7 118.7(2) yes
C6 C1 C7 122.8(2) yes
C1 C2 C3 118.6(2) yes
C1 C2 C26 118.3(2) yes
C3 C2 C26 122.8(3) yes
C2 C3 C4 117.7(2) yes
C2 C3 C27 123.5(3) yes
C4 C3 C27 118.6(2) yes
C3 C4 C5 118.5(3) yes
C3 C4 C46 119.4(3) yes
C5 C4 C46 121.9(3) yes
C4 C5 C6 118.7(3) yes
C4 C5 C47 126.0(3) yes
C6 C5 C47 115.1(3) yes
C1 C6 C5 117.1(3) yes
C1 C6 C66 127.8(3) yes
C5 C6 C66 114.9(2) yes
C1 C7 C8 122.8(2) yes
C1 C7 C16 119.7(3) yes
C8 C7 C16 117.4(2) yes
C7 C8 C9 122.0(3) yes
C8 C9 C10 119.9(3) yes
C9 C10 C11 122.3(3) yes
C9 C10 C15 118.5(3) yes
C11 C10 C15 119.1(3) yes
C10 C11 C12 121.5(3) yes
C11 C12 C13 119.1(3) yes
C12 C13 C14 120.9(3) yes
C13 C14 C15 120.9(3) yes
C10 C15 C14 118.1(3) yes
C10 C15 C16 119.2(3) yes
C14 C15 C16 122.5(3) yes
C7 C16 C15 117.0(3) yes
C7 C16 C17 118.1(3) yes
C15 C16 C17 124.8(3) yes
C16 C17 C18 123.0(2) yes
C16 C17 C26 117.6(2) yes
C18 C17 C26 118.5(3) yes
C17 C18 C19 123.8(3) yes
C17 C18 C23 119.0(2) yes
C19 C18 C23 116.7(2) yes
C18 C19 C20 121.2(3) yes
C19 C20 C21 121.5(3) yes
C20 C21 C22 119.2(3) yes
C21 C22 C23 120.8(3) yes
C18 C23 C22 120.0(3) yes
C18 C23 C24 119.6(2) yes
C22 C23 C24 120.1(3) yes
C23 C24 C25 120.2(3) yes
C24 C25 C26 121.9(3) yes
C2 C26 C17 121.2(3) yes
C2 C26 C25 119.2(3) yes
C17 C26 C25 119.4(2) yes
C3 C27 C28 120.3(3) yes
C3 C27 C36 120.4(3) yes
C28 C27 C36 119.2(2) yes
C27 C28 C29 122.2(3) yes
C28 C29 C30 120.4(3) yes
C29 C30 C31 120.4(3) yes
C29 C30 C35 119.2(3) yes
C31 C30 C35 120.1(3) yes
C30 C31 C32 120.6(3) yes
C31 C32 C33 119.4(3) yes
C32 C33 C34 120.5(3) yes
C33 C34 C35 121.6(3) yes
C30 C35 C34 117.0(2) yes
C30 C35 C36 119.1(3) yes
C34 C35 C36 123.6(3) yes
C27 C36 C35 118.1(3) yes
C27 C36 C37 118.7(2) yes
C35 C36 C37 122.4(3) yes
C36 C37 C38 124.5(3) yes
C36 C37 C46 117.7(3) yes
C38 C37 C46 117.8(3) yes
C37 C38 C39 122.7(3) yes
C37 C38 C43 118.8(3) yes
C39 C38 C43 118.2(3) yes
C38 C39 C40 120.6(4) yes
C39 C40 C41 121.0(4) yes
C40 C41 C42 119.7(4) yes
C41 C42 C43 121.1(4) yes
C38 C43 C42 119.1(3) yes
C38 C43 C44 118.3(3) yes
C42 C43 C44 122.5(4) yes
C43 C44 C45 120.8(3) yes
C44 C45 C46 121.5(3) yes
C4 C46 C37 119.4(3) yes
C4 C46 C45 123.6(3) yes
C37 C46 C45 117.0(3) yes
C5 C47 C48 119.8(3) yes
C5 C47 C56 119.5(3) yes
C48 C47 C56 119.7(3) yes
C47 C48 C49 121.4(3) yes
C48 C49 C50 120.8(3) yes
C49 C50 C51 120.8(3) yes
C49 C50 C55 119.4(2) yes
C51 C50 C55 119.8(3) yes
C50 C51 C52 121.2(3) yes
C51 C52 C53 119.6(3) yes
C52 C53 C54 120.2(3) yes
C53 C54 C55 121.9(3) yes
C50 C55 C54 117.3(2) yes
C50 C55 C56 119.4(3) yes
C54 C55 C56 123.1(3) yes
C47 C56 C55 119.1(2) yes
C47 C56 C57 115.9(2) yes
C55 C56 C57 124.8(3) yes
C56 C57 C58 124.3(3) yes
C56 C57 C66 116.4(2) yes
C58 C57 C66 119.0(2) yes
C57 C58 C59 122.5(3) yes
C57 C58 C63 119.4(3) yes
C59 C58 C63 117.9(2) yes
C58 C59 C60 121.4(3) yes
C59 C60 C61 120.2(3) yes
C60 C61 C62 119.7(3) yes
C61 C62 C63 120.9(3) yes
C58 C63 C62 119.9(3) yes
C58 C63 C64 118.9(2) yes
C62 C63 C64 120.9(3) yes
C63 C64 C65 121.3(3) yes
C64 C65 C66 120.8(3) yes
C6 C66 C57 119.3(3) yes
C6 C66 C65 119.7(3) yes
C57 C66 C65 119.6(2) yes
C7 C8 H67 119.9(18) no
C9 C8 H67 118.0(18) no
C8 C9 H68 121(2) no
C10 C9 H68 119(2) no
C10 C11 H69 121(2) no
C12 C11 H69 118(2) no
C11 C12 H70 117.3(18) no
C13 C12 H70 123.5(18) no
C12 C13 H71 120(2) no
C14 C13 H71 119(2) no
C13 C14 H72 117.6(19) no
C15 C14 H72 121.5(19) no
C18 C19 H73 118.2(14) no
C20 C19 H73 120.6(14) no
C19 C20 H74 119(2) no
C21 C20 H74 119(2) no
C20 C21 H75 121.6(19) no
C22 C21 H75 119(2) no
C21 C22 H76 121.0(19) no
C23 C22 H76 118.1(19) no
C23 C24 H77 121(2) no
C25 C24 H77 119(2) no
C24 C25 H78 122(2) no
C26 C25 H78 116(2) no
C27 C28 H79 118.3(18) no
C29 C28 H79 119.3(18) no
C28 C29 H80 122.8(17) no
C30 C29 H80 116.5(17) no
C30 C31 H81 118(2) no
C32 C31 H81 121(2) no
C31 C32 H82 116(2) no
C33 C32 H82 125(2) no
C32 C33 H83 118(2) no
C34 C33 H83 122(2) no
C33 C34 H84 118.7(15) no
C35 C34 H84 119.7(15) no
C38 C39 H85 122(2) no
C40 C39 H85 117(2) no
C39 C40 H86 113(3) no
C41 C40 H86 126(3) no
C40 C41 H87 124(2) no
C42 C41 H87 116(2) no
C41 C42 H88 126(3) no
C43 C42 H88 113(3) no
C43 C44 H89 124(2) no
C45 C44 H89 116(2) no
C44 C45 H90 123(2) no
C46 C45 H90 115(2) no
C47 C48 H91 117.6(18) no
C49 C48 H91 121.0(18) no
C48 C49 H92 121.1(17) no
C50 C49 H92 118.1(17) no
C50 C51 H93 115.3(16) no
C52 C51 H93 123.6(16) no
C51 C52 H94 121(2) no
C53 C52 H94 119(2) no
C52 C53 H95 121.8(19) no
C54 C53 H95 118.1(19) no
C53 C54 H96 119.7(19) no
C55 C54 H96 118.4(19) no
C58 C59 H97 117.1(14) no
C60 C59 H97 121.5(14) no
C59 C60 H98 118.7(19) no
C61 C60 H98 121.0(19) no
C60 C61 H99 121(3) no
C62 C61 H99 120(3) no
C61 C62 H100 118.1(17) no
C63 C62 H100 121.0(17) no
C63 C64 H101 116(2) no
C65 C64 H101 123(2) no
C64 C65 H102 120.5(16) no
C66 C65 H102 118.6(17) no

loop_
_geom_bond_atom_site_label_1
_geom_bond_atom_site_label_2
_geom_bond_distance
_geom_bond_publ_flag
C1 C2 1.407(4) yes
C1 C6 1.450(4) yes
C1 C7 1.451(4) yes
C2 C3 1.456(4) yes
C2 C26 1.449(4) yes
C3 C4 1.402(4) yes
C3 C27 1.451(4) yes
C4 C5 1.436(4) yes
C4 C46 1.452(4) yes
C5 C6 1.396(4) yes
C5 C47 1.456(4) yes
C6 C66 1.464(4) yes
C7 C8 1.430(4) yes
C7 C16 1.405(4) yes
C8 C9 1.355(4) yes
C9 C10 1.421(4) yes
C10 C11 1.418(5) yes
C10 C15 1.419(4) yes
C11 C12 1.367(5) yes
C12 C13 1.407(5) yes
C13 C14 1.374(5) yes
C14 C15 1.419(4) yes
C15 C16 1.458(4) yes
C16 C17 1.452(4) yes
C17 C18 1.458(3) yes
C17 C26 1.404(4) yes
C18 C19 1.419(4) yes
C18 C23 1.420(4) yes
C19 C20 1.373(4) yes
C20 C21 1.391(5) yes
C21 C22 1.369(5) yes
C22 C23 1.419(4) yes
C23 C24 1.422(4) yes
C24 C25 1.354(4) yes
C25 C26 1.429(4) yes
C27 C28 1.423(4) yes
C27 C36 1.408(4) yes
C28 C29 1.352(4) yes
C29 C30 1.422(4) yes
C30 C31 1.412(4) yes
C30 C35 1.418(4) yes
C31 C32 1.374(5) yes
C32 C33 1.409(6) yes
C33 C34 1.368(4) yes
C34 C35 1.418(4) yes
C35 C36 1.464(4) yes
C36 C37 1.451(4) yes
C37 C38 1.449(5) yes
C37 C46 1.410(4) yes
C38 C39 1.418(5) yes
C38 C43 1.417(5) yes
C39 C40 1.377(5) yes
C40 C41 1.395(7) yes
C41 C42 1.367(6) yes
C42 C43 1.420(6) yes
C43 C44 1.426(5) yes
C44 C45 1.348(5) yes
C45 C46 1.432(5) yes
C47 C48 1.424(4) yes
C47 C56 1.406(4) yes
C48 C49 1.354(4) yes
C49 C50 1.422(4) yes
C50 C51 1.414(4) yes
C50 C55 1.422(4) yes
C51 C52 1.361(5) yes
C52 C53 1.416(5) yes
C53 C54 1.366(4) yes
C54 C55 1.416(4) yes
C55 C56 1.441(4) yes
C56 C57 1.465(4) yes
C57 C58 1.445(4) yes
C57 C66 1.405(4) yes
C58 C59 1.412(4) yes
C58 C63 1.424(4) yes
C59 C60 1.371(4) yes
C60 C61 1.420(5) yes
C61 C62 1.368(5) yes
C62 C63 1.407(4) yes
C63 C64 1.426(4) yes
C64 C65 1.358(4) yes
C65 C66 1.434(4) yes
C8 H67 0.93(3) no
C9 H68 1.05(4) no
C11 H69 0.99(4) no
C12 H70 1.02(4) no
C13 H71 0.99(3) no
C14 H72 1.01(3) no
C19 H73 1.05(3) no
C20 H74 0.95(3) no
C21 H75 1.03(3) no
C22 H76 0.98(4) no
C24 H77 0.99(4) no
C25 H78 0.98(4) no
C28 H79 0.98(3) no
C29 H80 1.00(3) no
C31 H81 0.94(4) no
C32 H82 0.94(4) no
C33 H83 1.01(3) no
C34 H84 1.04(3) no
C39 H85 1.05(4) no
C40 H86 1.08(5) no
C41 H87 1.03(4) no
C42 H88 0.95(4) no
C44 H89 1.00(3) no
C45 H90 0.89(3) no
C48 H91 0.95(3) no
C49 H92 1.04(3) no
C51 H93 1.05(3) no
C52 H94 0.96(3) no
C53 H95 1.06(4) no
C54 H96 0.97(4) no
C59 H97 1.03(3) no
C60 H98 0.99(4) no
C61 H99 1.07(4) no
C62 H100 1.00(3) no
C64 H101 0.97(4) no
C65 H102 1.01(3) no

loop_
_geom_contact_atom_site_label_1
_geom_contact_atom_site_label_2
_geom_contact_distance
_geom_contact_publ_flag
_geom_contact_site_symmetry_2
C1 C4 2.845(4) no .
C1 C17 2.866(4) no .
C1 C65 3.120(4) no .
C2 C5 2.777(4) no .
C2 C16 2.829(4) no .
C2 C28 2.987(4) no .
C3 C6 2.804(4) no .
C3 C25 2.954(4) no .
C3 C37 2.838(4) no .
C4 C36 2.853(4) no .
C4 C48 3.089(4) no .
C5 C45 3.005(4) no .
C5 C57 2.778(4) no .
C6 C8 3.015(4) no .
C6 C56 2.802(4) no .
C7 C10 2.826(4) no .
C7 C26 2.805(4) no .
C7 C65 3.248(4) no .
C7 C66 3.193(4) no .
C8 C15 2.791(4) no .
C8 C65 2.919(3) no .
C8 C66 3.053(4) no .
C9 C16 2.810(4) no .
C10 C13 2.794(4) no .
C11 C14 2.780(5) no .
C12 C15 2.826(5) no .
C14 C17 3.112(5) no .
C14 C18 3.216(4) no .
C14 C19 2.918(4) no .
C15 C18 3.136(4) no .
C15 C19 3.024(4) no .
C16 C19 3.043(4) no .
C17 C24 2.837(5) no .
C18 C21 2.834(4) no .
C18 C25 2.805(4) no .
C19 C22 2.776(5) no .
C20 C23 2.774(4) no .
C23 C26 2.831(4) no .
C25 C27 3.056(3) no .
C25 C28 2.884(3) no .
C26 C27 3.151(4) no .
C26 C28 3.069(3) no .
C27 C30 2.835(4) no .
C27 C46 2.820(4) no .
C28 C35 2.798(4) no .
C29 C36 2.833(4) no .
C30 C33 2.784(5) no .
C31 C34 2.780(5) no .
C32 C35 2.827(4) no .
C34 C37 3.038(4) no .
C34 C38 3.024(4) no .
C34 C39 2.936(4) no .
C35 C38 3.120(4) no .
C35 C39 3.190(5) no .
C36 C39 3.098(5) no .
C37 C44 2.792(5) no .
C38 C41 2.818(6) no .
C38 C45 2.801(5) no .
C39 C42 2.782(6) no .
C40 C43 2.791(5) no .
C43 C46 2.830(5) no .
C45 C47 2.977(4) no .
C45 C48 2.907(3) no .
C46 C47 3.118(4) no .
C46 C48 3.207(4) no .
C47 C50 2.824(4) no .
C47 C66 2.804(4) no .
C48 C55 2.814(4) no .
C49 C56 2.826(4) no .
C50 C53 2.793(5) no .
C51 C54 2.774(5) no .
C52 C55 2.826(4) no .
C54 C57 3.054(4) no .
C54 C58 3.212(4) no .
C54 C59 3.028(3) no .
C55 C58 3.235(4) no .
C55 C59 3.228(3) no .
C56 C59 3.036(4) no .
C57 C64 2.824(4) no .
C58 C61 2.819(4) no .
C58 C65 2.823(4) no .
C59 C62 2.787(5) no .
C60 C63 2.794(5) no .
C63 C66 2.835(4) no .
C1 C40 3.573(3) no 2_665
C4 C13 3.556(3) no 2_765
C7 C40 3.573(4) no 2_665
C7 C41 3.366(4) no 2_665
C9 C28 3.541(4) no 2_765
C11 C27 3.390(3) no 2_765
C11 C35 3.559(4) no 2_765
C11 C36 3.426(4) no 2_765
C12 C36 3.533(4) no 2_765
C12 C37 3.550(4) no 2_765
C12 C46 3.329(3) no 2_765
C13 C4 3.556(3) no 2_765
C13 C46 3.563(4) no 2_765
C14 C65 3.439(4) no 2_765
C14 C66 3.588(3) no 2_765
C16 C41 3.547(4) no 2_665
C17 C41 3.498(4) no 2_665
C17 C42 3.421(4) no 2_665
C17 C64 3.449(4) no 2_765
C17 C65 3.540(3) no 2_765
C18 C42 3.485(5) no 2_665
C18 C64 3.558(3) no 2_765
C25 C42 3.576(4) no 2_665
C25 C44 3.503(4) no 2_665
C26 C42 3.410(3) no 2_665
C27 C11 3.390(3) no 2_765
C28 C9 3.541(4) no 2_765
C35 C11 3.559(4) no 2_765
C36 C11 3.426(4) no 2_765
C36 C12 3.533(4) no 2_765
C36 C48 3.571(3) no 2_665
C36 C49 3.508(4) no 2_665
C37 C12 3.550(4) no 2_765
C39 C48 3.467(4) no 2_665
C40 C1 3.573(3) no 2_665
C40 C7 3.573(4) no 2_665
C40 C53 3.408(4) no 1_565
C41 C7 3.366(4) no 2_665
C41 C16 3.547(4) no 2_665
C41 C17 3.498(4) no 2_665
C42 C17 3.421(4) no 2_665
C42 C18 3.485(5) no 2_665
C42 C25 3.576(4) no 2_665
C42 C26 3.410(3) no 2_665
C44 C25 3.503(4) no 2_665
C46 C12 3.329(3) no 2_765
C46 C13 3.563(4) no 2_765
C48 C36 3.571(3) no 2_665
C48 C39 3.467(4) no 2_665
C49 C36 3.508(4) no 2_665
C53 C40 3.408(4) no 1_545
C64 C17 3.449(4) no 2_765
C64 C18 3.558(3) no 2_765
C65 C14 3.439(4) no 2_765
C65 C17 3.540(3) no 2_765
C66 C14 3.588(3) no 2_765
C1 H67 2.72(3) no .
C1 H102 2.80(3) no .
C2 H78 2.60(4) no .
C2 H79 2.65(3) no .
C3 H78 2.56(3) no .
C3 H79 2.65(3) no .
C4 H90 2.65(3) no .
C4 H91 2.77(3) no .
C5 H90 2.69(3) no .
C5 H91 2.63(3) no .
C6 H67 2.74(3) no .
C6 H102 2.68(3) no .
C7 H68 3.39(4) no .
C7 H102 2.68(2) no .
C8 H102 2.542(18) no .
C9 H69 2.70(4) no .
C9 H102 3.31(2) no .
C10 H67 3.24(3) no .
C10 H70 3.34(3) no .
C10 H72 3.36(3) no .
C10 H73 3.17(3) no .
C11 H68 2.71(3) no .
C11 H71 3.28(3) no .
C12 H72 3.32(3) no .
C13 H69 3.28(4) no .
C13 H73 3.25(3) no .
C14 H70 3.36(3) no .
C14 H73 2.46(2) no .
C15 H68 3.38(3) no .
C15 H69 3.34(4) no .
C15 H71 3.31(3) no .
C15 H73 2.36(2) no .
C16 H67 3.26(3) no .
C16 H72 2.76(3) no .
C16 H73 2.71(2) no .
C17 H72 2.87(3) no .
C17 H73 2.74(3) no .
C17 H78 3.31(4) no .
C17 H79 3.42(3) no .
C18 H72 2.78(3) no .
C18 H74 3.29(3) no .
C18 H76 3.33(4) no .
C18 H77 3.36(4) no .
C19 H72 2.71(2) no .
C19 H75 3.34(3) no .
C20 H76 3.27(4) no .
C21 H73 3.36(3) no .
C22 H74 3.23(4) no .
C22 H77 2.67(4) no .
C23 H73 3.36(3) no .
C23 H75 3.35(3) no .
C23 H78 3.31(3) no .
C24 H76 2.62(3) no .
C24 H79 3.51(2) no .
C25 H79 2.66(2) no .
C26 H77 3.32(4) no .
C26 H79 2.54(2) no .
C27 H78 2.45(2) no .
C27 H80 3.35(3) no .
C28 H78 2.57(2) no .
C29 H78 3.42(2) no .
C29 H81 2.61(4) no .
C30 H79 3.28(3) no .
C30 H82 3.24(4) no .
C30 H84 3.36(3) no .
C31 H80 2.60(3) no .
C31 H83 3.29(4) no .
C32 H84 3.34(3) no .
C33 H81 3.26(4) no .
C34 H82 3.28(4) no .
C34 H85 2.82(3) no .
C35 H80 3.33(3) no .
C35 H81 3.28(4) no .
C35 H83 3.35(3) no .
C35 H85 2.81(3) no .
C36 H78 3.34(3) no .
C36 H79 3.31(3) no .
C36 H84 2.76(3) no .
C36 H85 2.89(4) no .
C37 H84 2.73(3) no .
C37 H85 2.78(4) no .
C37 H90 3.18(3) no .
C38 H84 2.40(2) no .
C38 H86 3.36(5) no .
C38 H88 3.26(4) no .
C38 H89 3.36(3) no .
C39 H84 2.54(2) no .
C39 H87 3.36(4) no .
C40 H84 3.33(3) no .
C40 H88 3.28(4) no .
C41 H85 3.33(4) no .
C42 H86 3.40(5) no .
C42 H89 2.77(4) no .
C43 H84 3.19(3) no .
C43 H85 3.40(4) no .
C43 H87 3.33(5) no .
C43 H90 3.24(4) no .
C44 H88 2.58(4) no .
C44 H91 3.43(2) no .
C45 H91 2.655(19) no .
C46 H89 3.30(3) no .
C46 H91 2.72(2) no .
C47 H90 2.44(3) no .
C47 H92 3.37(3) no .
C48 H90 2.64(2) no .
C49 H90 3.57(2) no .
C49 H93 2.61(3) no .
C50 H91 3.28(3) no .
C50 H94 3.29(3) no .
C50 H96 3.29(4) no .
C51 H92 2.66(3) no .
C51 H95 3.37(4) no .
C52 H96 3.28(3) no .
C53 H93 3.38(3) no .
C53 H97 3.566(19) no .
C54 H94 3.27(3) no .
C54 H97 2.618(18) no .
C55 H92 3.39(3) no .
C55 H93 3.37(3) no .
C55 H95 3.38(4) no .
C55 H97 2.61(2) no .
C56 H90 3.31(3) no .
C56 H91 3.29(3) no .
C56 H96 2.69(3) no .
C56 H97 2.67(2) no .
C57 H67 3.47(3) no .
C57 H96 2.73(3) no .
C57 H97 2.67(3) no .
C57 H102 3.36(3) no .
C58 H96 2.62(3) no .
C58 H98 3.31(3) no .
C58 H100 3.36(3) no .
C58 H101 3.31(4) no .
C59 H96 2.60(2) no .
C59 H99 3.39(4) no .
C60 H96 3.53(2) no .
C60 H100 3.31(4) no .
C61 H97 3.37(3) no .
C62 H98 3.31(4) no .
C62 H101 2.59(3) no .
C63 H97 3.35(3) no .
C63 H99 3.38(4) no .
C63 H102 3.34(3) no .
C64 H67 3.58(2) no .
C64 H100 2.68(3) no .
C65 H67 2.598(18) no .
C66 H67 2.51(2) no .
C66 H101 3.33(4) no .
H67 H68 2.34(5) no .
H67 H102 2.56(3) no .
H68 H69 2.53(5) no .
H69 H70 2.30(5) no .
H70 H71 2.47(5) no .
H71 H72 2.32(5) no .
H72 H73 2.64(3) no .
H73 H74 2.38(4) no .
H74 H75 2.39(5) no .
H75 H76 2.37(5) no .
H76 H77 2.45(5) no .
H77 H78 2.36(5) no .
H78 H79 2.70(4) no .
H79 H80 2.38(4) no .
H80 H81 2.39(5) no .
H81 H82 2.27(5) no .
H82 H83 2.42(5) no .
H83 H84 2.39(4) no .
H84 H85 2.81(3) no .
H85 H86 2.28(6) no .
H86 H87 2.60(6) no .
H87 H88 2.39(6) no .
H88 H89 2.49(6) no .
H89 H90 2.27(5) no .
H90 H91 2.70(3) no .
H91 H92 2.39(4) no .
H92 H93 2.36(4) no .
H93 H94 2.44(5) no .
H94 H95 2.45(5) no .
H95 H96 2.35(5) no .
H96 H97 2.54(3) no .
H97 H98 2.39(4) no .
H98 H99 2.48(6) no .
H99 H100 2.37(6) no .
H100 H101 2.43(4) no .
H101 H102 2.40(4) no .
C2 H102 3.50(3) no 2_765
C3 H91 3.56(3) no 2_665
C5 H71 3.57(2) no 2_765
C7 H86 3.56(4) no 2_665
C7 H87 3.22(3) no 2_665
C8 H79 3.59(3) no 2_765
C8 H82 3.39(4) no 1_545
C8 H86 3.22(4) no 2_665
C8 H87 3.32(3) no 2_665
C9 H79 3.35(2) no 2_765
C9 H81 3.49(4) no 1_545
C9 H82 3.49(4) no 1_545
C9 H94 3.51(2) no 2_655
C13 H90 3.33(3) no 2_765
C13 H98 3.03(3) no 1_554
C13 H99 3.34(5) no 1_554
C14 H98 3.17(3) no 1_554
C14 H102 3.55(3) no 2_765
C16 H87 3.19(3) no 2_665
C16 H102 3.21(2) no 2_765
C17 H87 3.38(3) no 2_665
C17 H88 3.22(3) no 2_665
C17 H101 3.07(3) no 2_765
C17 H102 3.15(2) no 2_765
C18 H88 2.90(4) no 2_665
C18 H101 3.14(3) no 2_765
C19 H87 3.58(4) no 2_665
C19 H88 3.29(4) no 2_665
C19 H98 3.38(4) no 1_554
C20 H97 3.01(3) no 1_554
C20 H98 3.17(3) no 1_554
C21 H97 2.88(3) no 1_554
C22 H100 3.13(2) no 2_765
C23 H88 3.04(4) no 2_665
C23 H100 3.21(3) no 2_765
C23 H101 3.03(2) no 2_765
C24 H88 3.31(3) no 2_665
C24 H89 3.22(3) no 2_665
C24 H92 3.37(3) no 2_665
C24 H100 3.55(3) no 2_765
C24 H101 2.99(3) no 2_765
C25 H88 3.38(3) no 2_665
C25 H89 3.48(2) no 2_665
C25 H91 3.46(3) no 2_665
C25 H92 3.00(3) no 2_665
C25 H101 3.09(4) no 2_765
C26 H88 3.39(2) no 2_665
C26 H101 3.10(3) no 2_765
C26 H102 3.29(3) no 2_765
C27 H69 3.38(2) no 2_765
C27 H91 3.32(3) no 2_665
C27 H92 3.00(3) no 2_665
C28 H68 3.52(2) no 2_765
C28 H69 3.48(3) no 2_765
C28 H92 2.92(3) no 2_665
C28 H101 3.18(4) no 2_765
C28 H102 3.44(3) no 2_765
C29 H68 3.36(3) no 2_765
C29 H69 3.48(3) no 2_765
C29 H81 3.18(3) no 2_775
C29 H82 3.48(4) no 2_775
C29 H92 2.84(3) no 2_665
C29 H93 3.40(3) no 2_665
C29 H101 3.56(3) no 2_765
C30 H69 3.21(4) no 2_765
C30 H81 3.39(4) no 2_775
C30 H92 2.99(2) no 2_665
C30 H93 3.28(3) no 2_665
C31 H68 3.17(4) no 1_565
C31 H80 2.99(2) no 2_775
C31 H81 3.04(4) no 2_775
C31 H93 3.29(2) no 2_665
C32 H67 3.52(3) no 1_565
C32 H68 3.44(3) no 1_565
C32 H80 3.02(3) no 2_775
C33 H96 3.14(4) no 1_565
C34 H69 3.24(4) no 2_765
C35 H69 2.92(4) no 2_765
C35 H92 3.19(2) no 2_665
C36 H69 3.18(3) no 2_765
C36 H70 3.40(3) no 2_765
C36 H91 3.15(2) no 2_665
C36 H92 3.06(3) no 2_665
C37 H70 3.19(2) no 2_765
C37 H91 3.21(2) no 2_665
C38 H91 3.59(2) no 2_665
C39 H91 3.45(3) no 2_665
C40 H67 3.43(3) no 2_665
C40 H95 2.81(3) no 1_565
C41 H94 3.42(3) no 1_565
C41 H95 2.83(3) no 1_565
C44 H78 3.43(2) no 2_665
C45 H70 3.27(2) no 2_765
C45 H71 3.16(3) no 2_765
C46 H70 3.18(2) no 2_765
C46 H71 3.47(3) no 2_765
C47 H85 3.11(2) no 2_665
C48 H78 2.98(4) no 2_665
C48 H85 2.75(3) no 2_665
C49 H75 3.54(3) no 1_556
C49 H77 3.43(4) no 2_665
C49 H78 2.87(4) no 2_665
C49 H85 2.95(3) no 2_665
C50 H75 2.75(3) no 1_556
C50 H85 3.41(3) no 2_665
C51 H75 2.90(2) no 1_556
C52 H74 3.37(2) no 1_556
C52 H75 3.16(2) no 1_556
C52 H86 3.35(4) no 1_545
C52 H87 3.39(4) no 1_545
C53 H74 2.87(3) no 1_556
C53 H75 3.29(3) no 1_556
C53 H86 3.12(3) no 1_545
C53 H87 3.42(4) no 1_545
C54 H74 3.16(3) no 1_556
C54 H75 3.16(3) no 1_556
C54 H83 3.25(4) no 1_545
C55 H75 2.87(3) no 1_556
C57 H72 3.51(2) no 2_765
C58 H72 3.47(3) no 2_765
C58 H83 3.35(3) no 1_545
C59 H74 3.45(3) no 1_556
C60 H71 3.12(3) no 1_556
C60 H74 3.59(3) no 1_556
C61 H71 3.09(3) no 1_556
C63 H72 3.22(3) no 2_765
C63 H82 3.52(3) no 1_545
C63 H83 3.43(3) no 1_545
C64 H72 2.90(3) no 2_765
C64 H79 2.96(3) no 2_765
C64 H82 3.16(3) no 1_545
C65 H72 2.80(2) no 2_765
C65 H79 3.00(4) no 2_765
C65 H82 3.29(4) no 1_545
C66 H72 3.11(2) no 2_765
H67 C32 3.52(3) no 1_545
H67 C40 3.43(3) no 2_665
H67 H82 2.75(5) no 1_545
H67 H86 2.80(5) no 2_665
H68 C28 3.52(2) no 2_765
H68 C29 3.36(3) no 2_765
H68 C31 3.17(4) no 1_545
H68 C32 3.44(3) no 1_545
H68 H79 3.51(3) no 2_765
H68 H80 3.36(4) no 2_765
H68 H81 2.49(5) no 1_545
H68 H82 2.96(5) no 1_545
H68 H94 3.24(3) no 2_655
H69 C27 3.38(2) no 2_765
H69 C28 3.48(3) no 2_765
H69 C29 3.48(3) no 2_765
H69 C30 3.21(4) no 2_765
H69 C34 3.24(4) no 2_765
H69 C35 2.92(4) no 2_765
H69 C36 3.18(3) no 2_765
H69 H84 3.53(5) no 2_765
H70 C36 3.40(3) no 2_765
H70 C37 3.19(2) no 2_765
H70 C45 3.27(2) no 2_765
H70 C46 3.18(2) no 2_765
H70 H84 3.24(5) no 2_765
H70 H90 3.49(4) no 2_765
H71 C5 3.57(2) no 2_765
H71 C45 3.16(3) no 2_765
H71 C46 3.47(3) no 2_765
H71 C60 3.12(3) no 1_554
H71 C61 3.09(3) no 1_554
H71 H90 2.70(4) no 2_765
H71 H98 2.55(4) no 1_554
H71 H99 2.42(6) no 1_554
H72 C57 3.51(2) no 2_765
H72 C58 3.47(3) no 2_765
H72 C63 3.22(3) no 2_765
H72 C64 2.90(3) no 2_765
H72 C65 2.80(2) no 2_765
H72 C66 3.11(2) no 2_765
H72 H98 2.74(4) no 1_554
H72 H101 3.32(5) no 2_765
H72 H102 3.11(4) no 2_765
H73 H87 3.20(5) no 2_665
H73 H98 3.55(5) no 1_554
H74 C52 3.37(2) no 1_554
H74 C53 2.87(3) no 1_554
H74 C54 3.16(3) no 1_554
H74 C59 3.45(3) no 1_554
H74 C60 3.59(3) no 1_554
H74 H95 2.92(4) no 1_554
H74 H96 3.42(5) no 1_554
H74 H97 2.88(4) no 1_554
H74 H98 3.16(4) no 1_554
H75 C49 3.54(3) no 1_554
H75 C50 2.75(3) no 1_554
H75 C51 2.90(2) no 1_554
H75 C52 3.16(2) no 1_554
H75 C53 3.29(3) no 1_554
H75 C54 3.16(3) no 1_554
H75 C55 2.87(3) no 1_554
H75 H93 3.44(3) no 1_554
H75 H97 2.62(5) no 1_554
H76 H76 3.01(6) no 2_664
H76 H77 3.25(5) no 2_664
H76 H100 3.13(4) no 2_765
H77 C49 3.43(4) no 2_665
H77 H76 3.25(5) no 2_664
H77 H89 3.18(4) no 2_665
H77 H92 2.96(4) no 2_665
H77 H100 3.60(5) no 2_765
H77 H101 3.50(5) no 2_765
H78 C44 3.43(2) no 2_665
H78 C48 2.98(4) no 2_665
H78 C49 2.87(4) no 2_665
H78 H89 3.56(3) no 2_665
H78 H91 2.55(5) no 2_665
H78 H92 2.25(5) no 2_665
H79 C8 3.59(3) no 2_765
H79 C9 3.35(2) no 2_765
H79 C64 2.96(3) no 2_765
H79 C65 3.00(4) no 2_765
H79 H68 3.51(3) no 2_765
H79 H92 3.56(5) no 2_665
H79 H101 2.41(5) no 2_765
H79 H102 2.50(5) no 2_765
H80 C31 2.99(2) no 2_775
H80 C32 3.02(3) no 2_775
H80 H68 3.36(4) no 2_765
H80 H81 2.66(3) no 2_775
H80 H82 2.69(5) no 2_775
H80 H92 3.37(4) no 2_665
H80 H93 3.37(4) no 2_665
H80 H101 3.21(4) no 2_765
H81 C9 3.49(4) no 1_565
H81 C29 3.18(3) no 2_775
H81 C30 3.39(4) no 2_775
H81 C31 3.04(4) no 2_775
H81 H68 2.49(5) no 1_565
H81 H80 2.66(3) no 2_775
H81 H81 2.69(6) no 2_775
H81 H93 3.10(3) no 2_665
H82 C8 3.39(4) no 1_565
H82 C9 3.49(4) no 1_565
H82 C29 3.48(4) no 2_775
H82 C63 3.52(3) no 1_565
H82 C64 3.16(3) no 1_565
H82 C65 3.29(4) no 1_565
H82 H67 2.75(5) no 1_565
H82 H68 2.96(5) no 1_565
H82 H80 2.69(5) no 2_775
H82 H101 3.44(4) no 1_565
H83 C54 3.25(4) no 1_565
H83 C58 3.35(3) no 1_565
H83 C63 3.43(3) no 1_565
H83 H95 3.57(5) no 1_565
H83 H96 2.36(5) no 1_565
H84 H69 3.53(5) no 2_765
H84 H70 3.24(5) no 2_765
H84 H95 3.57(5) no 1_565
H85 C47 3.11(2) no 2_665
H85 C48 2.75(3) no 2_665
H85 C49 2.95(3) no 2_665
H85 C50 3.41(3) no 2_665
H85 H91 2.95(4) no 2_665
H85 H92 3.38(5) no 2_665
H86 C7 3.56(4) no 2_665
H86 C8 3.22(4) no 2_665
H86 C52 3.35(4) no 1_565
H86 C53 3.12(3) no 1_565
H86 H67 2.80(5) no 2_665
H86 H94 3.22(5) no 1_565
H86 H95 2.86(4) no 1_565
H87 C7 3.22(3) no 2_665
H87 C8 3.32(3) no 2_665
H87 C16 3.19(3) no 2_665
H87 C17 3.38(3) no 2_665
H87 C19 3.58(4) no 2_665
H87 C52 3.39(4) no 1_565
H87 C53 3.42(4) no 1_565
H87 H73 3.20(5) no 2_665
H87 H94 2.74(5) no 1_565
H87 H95 2.80(5) no 1_565
H88 C17 3.22(3) no 2_665
H88 C18 2.90(4) no 2_665
H88 C19 3.29(4) no 2_665
H88 C23 3.04(4) no 2_665
H88 C24 3.31(3) no 2_665
H88 C25 3.38(3) no 2_665
H88 C26 3.39(2) no 2_665
H89 C24 3.22(3) no 2_665
H89 C25 3.48(2) no 2_665
H89 H77 3.18(4) no 2_665
H89 H78 3.56(3) no 2_665
H89 H99 3.58(5) no 2_766
H90 C13 3.33(3) no 2_765
H90 H70 3.49(4) no 2_765
H90 H71 2.70(4) no 2_765
H90 H99 3.11(4) no 2_766
H91 C3 3.56(3) no 2_665
H91 C25 3.46(3) no 2_665
H91 C27 3.32(3) no 2_665
H91 C36 3.15(2) no 2_665
H91 C37 3.21(2) no 2_665
H91 C38 3.59(2) no 2_665
H91 C39 3.45(3) no 2_665
H91 H78 2.55(5) no 2_665
H91 H85 2.95(4) no 2_665
H92 C24 3.37(3) no 2_665
H92 C25 3.00(3) no 2_665
H92 C27 3.00(3) no 2_665
H92 C28 2.92(3) no 2_665
H92 C29 2.84(3) no 2_665
H92 C30 2.99(2) no 2_665
H92 C35 3.19(2) no 2_665
H92 C36 3.06(3) no 2_665
H92 H77 2.96(4) no 2_665
H92 H78 2.25(5) no 2_665
H92 H79 3.56(5) no 2_665
H92 H80 3.37(4) no 2_665
H92 H85 3.38(5) no 2_665
H93 C29 3.40(3) no 2_665
H93 C30 3.28(3) no 2_665
H93 C31 3.29(2) no 2_665
H93 H75 3.44(3) no 1_556
H93 H80 3.37(4) no 2_665
H93 H81 3.10(3) no 2_665
H94 C9 3.51(2) no 2_655
H94 C41 3.42(3) no 1_545
H94 H68 3.24(3) no 2_655
H94 H86 3.22(5) no 1_545
H94 H87 2.74(5) no 1_545
H95 C40 2.81(3) no 1_545
H95 C41 2.83(3) no 1_545
H95 H74 2.92(4) no 1_556
H95 H83 3.57(5) no 1_545
H95 H84 3.57(5) no 1_545
H95 H86 2.86(4) no 1_545
H95 H87 2.80(5) no 1_545
H96 C33 3.14(4) no 1_545
H96 H74 3.42(5) no 1_556
H96 H83 2.36(5) no 1_545
H97 C20 3.01(3) no 1_556
H97 C21 2.88(3) no 1_556
H97 H74 2.88(4) no 1_556
H97 H75 2.62(5) no 1_556
H98 C13 3.03(3) no 1_556
H98 C14 3.17(3) no 1_556
H98 C19 3.38(4) no 1_556
H98 C20 3.17(3) no 1_556
H98 H71 2.55(4) no 1_556
H98 H72 2.74(4) no 1_556
H98 H73 3.55(5) no 1_556
H98 H74 3.16(4) no 1_556
H99 C13 3.34(5) no 1_556
H99 H71 2.42(6) no 1_556
H99 H89 3.58(5) no 2_766
H99 H90 3.11(4) no 2_766
H100 C22 3.13(2) no 2_765
H100 C23 3.21(3) no 2_765
H100 C24 3.55(3) no 2_765
H100 H76 3.13(4) no 2_765
H100 H77 3.60(5) no 2_765
H101 C17 3.07(3) no 2_765
H101 C18 3.14(3) no 2_765
H101 C23 3.03(2) no 2_765
H101 C24 2.99(3) no 2_765
H101 C25 3.09(4) no 2_765
H101 C26 3.10(3) no 2_765
H101 C28 3.18(4) no 2_765
H101 C29 3.56(3) no 2_765
H101 H72 3.32(5) no 2_765
H101 H77 3.50(5) no 2_765
H101 H79 2.41(5) no 2_765
H101 H80 3.21(4) no 2_765
H101 H82 3.44(4) no 1_545
H102 C2 3.50(3) no 2_765
H102 C14 3.55(3) no 2_765
H102 C16 3.21(2) no 2_765
H102 C17 3.15(2) no 2_765
H102 C26 3.29(3) no 2_765
H102 C28 3.44(3) no 2_765
H102 H72 3.11(4) no 2_765
H102 H79 2.50(5) no 2_765

loop_
_geom_torsion_atom_site_label_1
_geom_torsion_atom_site_label_2
_geom_torsion_atom_site_label_3
_geom_torsion_atom_site_label_4
_geom_torsion
_geom_torsion_publ_flag
C2 C1 C6 C5 17.7(2) no
C2 C1 C6 C66 -155.92(17) no
C6 C1 C2 C3 12.6(3) no
C6 C1 C2 C26 -161.22(16) no
C2 C1 C7 C8 -166.98(16) no
C2 C1 C7 C16 8.7(3) no
C7 C1 C2 C3 -173.31(16) no
C7 C1 C2 C26 12.8(3) no
C6 C1 C7 C8 6.8(3) no
C6 C1 C7 C16 -177.56(16) no
C7 C1 C6 C5 -156.12(17) no
C7 C1 C6 C66 30.3(3) no
C1 C2 C3 C4 -27.6(3) no
C1 C2 C3 C27 147.0(2) no
C1 C2 C26 C17 -17.2(3) no
C1 C2 C26 C25 158.02(18) no
C3 C2 C26 C17 169.19(18) no
C3 C2 C26 C25 -15.5(3) no
C26 C2 C3 C4 145.9(2) no
C26 C2 C3 C27 -39.5(3) no
C2 C3 C4 C5 11.9(3) no
C2 C3 C4 C46 -173.72(16) no
C2 C3 C27 C28 -13.3(3) no
C2 C3 C27 C36 169.53(18) no
C4 C3 C27 C28 161.24(19) no
C4 C3 C27 C36 -15.9(3) no
C27 C3 C4 C5 -162.95(17) no
C27 C3 C4 C46 11.4(3) no
C3 C4 C5 C6 18.8(3) no
C3 C4 C5 C47 -156.86(17) no
C3 C4 C46 C37 9.5(3) no
C3 C4 C46 C45 -167.33(17) no
C5 C4 C46 C37 -176.36(17) no
C5 C4 C46 C45 6.8(3) no
C46 C4 C5 C6 -155.47(18) no
C46 C4 C5 C47 28.9(3) no
C4 C5 C6 C1 -33.8(2) no
C4 C5 C6 C66 140.65(17) no
C4 C5 C47 C48 34.1(3) no
C4 C5 C47 C56 -157.41(18) no
C6 C5 C47 C48 -141.64(19) no
C6 C5 C47 C56 26.8(2) no
C47 C5 C6 C1 142.31(17) no
C47 C5 C6 C66 -43.3(2) no
C1 C6 C66 C57 -164.80(16) no
C1 C6 C66 C65 28.6(3) no
C5 C6 C66 C57 21.5(2) no
C5 C6 C66 C65 -145.18(18) no
C1 C7 C8 C9 -170.70(16) no
C1 C7 C16 C15 156.98(16) no
C1 C7 C16 C17 -26.2(2) no
C8 C7 C16 C15 -27.1(2) no
C8 C7 C16 C17 149.67(17) no
C16 C7 C8 C9 13.6(3) no
C7 C8 C9 C10 7.3(3) no
C8 C9 C10 C11 166.09(17) no
C8 C9 C10 C15 -13.5(3) no
C9 C10 C11 C12 -175.40(16) no
C9 C10 C15 C14 173.54(15) no
C9 C10 C15 C16 -0.8(2) no
C11 C10 C15 C14 -6.1(2) no
C11 C10 C15 C16 179.55(15) no
C15 C10 C11 C12 4.2(3) no
C10 C11 C12 C13 0.4(3) no
C11 C12 C13 C14 -3.1(3) no
C12 C13 C14 C15 1.0(3) no
C13 C14 C15 C10 3.6(3) no
C13 C14 C15 C16 177.74(15) no
C10 C15 C16 C7 21.2(2) no
C10 C15 C16 C17 -155.41(16) no
C14 C15 C16 C7 -152.94(17) no
C14 C15 C16 C17 30.5(3) no
C7 C16 C17 C18 -147.46(19) no
C7 C16 C17 C26 21.7(3) no
C15 C16 C17 C18 29.1(3) no
C15 C16 C17 C26 -161.75(16) no
C16 C17 C18 C19 8.7(4) no
C16 C17 C18 C23 -178.75(19) no
C16 C17 C26 C2 -0.1(3) no
C16 C17 C26 C25 -175.38(17) no
C18 C17 C26 C2 169.54(18) no
C18 C17 C26 C25 -5.7(3) no
C26 C17 C18 C19 -160.4(2) no
C26 C17 C18 C23 12.2(3) no
C17 C18 C19 C20 179.6(2) no
C17 C18 C23 C22 177.75(19) no
C17 C18 C23 C24 -8.5(3) no
C19 C18 C23 C22 -9.2(3) no
C19 C18 C23 C24 164.6(2) no
C23 C18 C19 C20 6.9(4) no
C18 C19 C20 C21 -0.4(4) no
C19 C20 C21 C22 -4.0(4) no
C20 C21 C22 C23 1.6(4) no
C21 C22 C23 C18 5.1(4) no
C21 C22 C23 C24 -168.6(2) no
C18 C23 C24 C25 -1.9(3) no
C22 C23 C24 C25 171.8(2) no
C23 C24 C25 C26 8.8(3) no
C24 C25 C26 C2 179.83(19) no
C24 C25 C26 C17 -4.8(3) no
C3 C27 C28 C29 178.23(17) no
C3 C27 C36 C35 169.85(17) no
C3 C27 C36 C37 -0.5(3) no
C28 C27 C36 C35 -7.4(3) no
C28 C27 C36 C37 -177.69(18) no
C36 C27 C28 C29 -4.6(3) no
C27 C28 C29 C30 9.0(3) no
C28 C29 C30 C31 172.57(19) no
C28 C29 C30 C35 -1.1(3) no
C29 C30 C31 C32 -166.3(2) no
C29 C30 C35 C34 162.83(19) no
C29 C30 C35 C36 -10.7(3) no
C31 C30 C35 C34 -10.9(3) no
C31 C30 C35 C36 175.6(2) no
C35 C30 C31 C32 7.3(4) no
C30 C31 C32 C33 0.7(4) no
C31 C32 C33 C34 -4.9(4) no
C32 C33 C34 C35 0.9(4) no
C33 C34 C35 C30 6.9(4) no
C33 C34 C35 C36 -179.9(2) no
C30 C35 C36 C27 14.8(3) no
C30 C35 C36 C37 -175.2(2) no
C34 C35 C36 C27 -158.3(2) no
C34 C35 C36 C37 11.7(4) no
C27 C36 C37 C38 -160.38(18) no
C27 C36 C37 C46 21.2(3) no
C35 C36 C37 C38 29.7(3) no
C35 C36 C37 C46 -148.7(2) no
C36 C37 C38 C39 29.4(3) no
C36 C37 C38 C43 -156.38(18) no
C36 C37 C46 C4 -25.8(3) no
C36 C37 C46 C45 151.20(18) no
C38 C37 C46 C4 155.70(18) no
C38 C37 C46 C45 -27.3(3) no
C46 C37 C38 C39 -152.20(18) no
C46 C37 C38 C43 22.0(2) no
C37 C38 C39 C40 177.12(16) no
C37 C38 C43 C42 -179.88(15) no
C37 C38 C43 C44 -2.3(3) no
C39 C38 C43 C42 -5.4(3) no
C39 C38 C43 C44 172.20(16) no
C43 C38 C39 C40 2.9(3) no
C38 C39 C40 C41 1.4(3) no
C39 C40 C41 C42 -3.1(3) no
C40 C41 C42 C43 0.5(3) no
C41 C42 C43 C38 3.8(3) no
C41 C42 C43 C44 -173.67(19) no
C38 C43 C44 C45 -12.1(3) no
C42 C43 C44 C45 165.4(2) no
C43 C44 C45 C46 6.6(3) no
C44 C45 C46 C4 -169.68(19) no
C44 C45 C46 C37 13.5(3) no
C5 C47 C48 C49 167.29(18) no
C5 C47 C56 C55 -162.88(17) no
C5 C47 C56 C57 12.3(3) no
C48 C47 C56 C55 5.6(3) no
C48 C47 C56 C57 -179.25(17) no
C56 C47 C48 C49 -1.2(3) no
C47 C48 C49 C50 -3.2(3) no
C48 C49 C50 C51 -173.83(19) no
C48 C49 C50 C55 3.0(3) no
C49 C50 C51 C52 175.2(2) no
C49 C50 C55 C54 -173.30(18) no
C49 C50 C55 C56 1.5(3) no
C51 C50 C55 C54 3.6(3) no
C51 C50 C55 C56 178.36(18) no
C55 C50 C51 C52 -1.6(3) no
C50 C51 C52 C53 -1.0(4) no
C51 C52 C53 C54 1.4(4) no
C52 C53 C54 C55 0.7(4) no
C53 C54 C55 C50 -3.2(3) no
C53 C54 C55 C56 -177.74(19) no
C50 C55 C56 C47 -5.7(3) no
C50 C55 C56 C57 179.58(18) no
C54 C55 C56 C47 168.74(19) no
C54 C55 C56 C57 -5.9(3) no
C47 C56 C57 C58 139.6(2) no
C47 C56 C57 C66 -34.2(3) no
C55 C56 C57 C58 -45.5(3) no
C55 C56 C57 C66 140.6(2) no
C56 C57 C58 C59 -10.8(3) no
C56 C57 C58 C63 175.32(19) no
C56 C57 C66 C6 17.6(3) no
C56 C57 C66 C65 -175.77(17) no
C58 C57 C66 C6 -156.63(19) no
C58 C57 C66 C65 10.0(3) no
C66 C57 C58 C59 163.0(2) no
C66 C57 C58 C63 -11.0(3) no
C57 C58 C59 C60 -176.5(2) no
C57 C58 C63 C62 178.26(19) no
C57 C58 C63 C64 4.3(3) no
C59 C58 C63 C62 4.1(3) no
C59 C58 C63 C64 -169.9(2) no
C63 C58 C59 C60 -2.4(4) no
C58 C59 C60 C61 -0.9(4) no
C59 C60 C61 C62 2.7(5) no
C60 C61 C62 C63 -1.1(5) no
C61 C62 C63 C58 -2.4(4) no
C61 C62 C63 C64 171.5(3) no
C58 C63 C64 C65 3.5(3) no
C62 C63 C64 C65 -170.4(2) no
C63 C64 C65 C66 -4.6(3) no
C64 C65 C66 C6 164.26(19) no
C64 C65 C66 C57 -2.3(3) no

loop_
_platon_squeeze_void_nr
_platon_squeeze_void_average_x
_platon_squeeze_void_average_y
_platon_squeeze_void_average_z
_platon_squeeze_void_volume
_platon_squeeze_void_count_electrons
_platon_squeeze_void_content
1 0.016 0.000 0.500 641 164 ' '
2 0.500 1.000 1.000 76 12 ' '
